data_4121721
loop_
_publ_author_name
'Goldfogel, Matthew J.'
'Roberts, Courtney C.'
'Meek, Simon J.'

_publ_section_title
;
 Intermolecular Hydroamination of 1,3-Dienes Catalyzed by
 Bis(phosphine)carbodicarbene-Rhodium Complexes.
;
_journal_issue 17
_journal_name_full 'Journal of the American Chemical Society'
_journal_page_first 6227
_journal_page_last 6230
_journal_paper_doi 10.1021/ja502275w
_journal_volume 136
_journal_year 2014
_chemical_formula_moiety 'C35 H34 N5 P2 Rh, 2(C6 H6), B F4'
_chemical_formula_sum 'C47 H46 B F4 N5 P2 Rh'
_chemical_formula_weight 932.55
_chemical_name_systematic
;
 ? 
;
_space_group_crystal_system monoclinic
_space_group_IT_number 14
_space_group_name_Hall '-P 2ybc'
_space_group_name_H-M_alt 'P 1 21/c 1'
_symmetry_space_group_name_Hall '-P 2ybc'
_symmetry_space_group_name_H-M 'P 1 21/c 1'
_atom_sites_solution_hydrogens geom
_atom_sites_solution_primary iterative
_atom_sites_solution_secondary difmap
_audit_creation_date 2014-03-05
_audit_creation_method
;
Olex2 1.2
(compiled 2014.02.17 svn.r2891 for OlexSys, GUI svn.r4779)
;
_cell_angle_alpha 90.00
_cell_angle_beta 110.9520(10)
_cell_angle_gamma 90.00
_cell_formula_units_Z 4
_cell_length_a 17.0682(4)
_cell_length_b 16.9409(4)
_cell_length_c 17.3070(5)
_cell_measurement_reflns_used 9021
_cell_measurement_temperature 100(2)
_cell_volume 4673.4(2)
_computing_data_reduction 'SAINT v8.34A (Bruker, 2013)'
_computing_molecular_graphics 'Olex2 (Dolomanov et al., 2009)'
_computing_publication_material 'Olex2 (Dolomanov et al., 2009)'
_computing_structure_refinement 'XL (Sheldrick, 2008)'
_computing_structure_solution 'olex2.solve (Bourhis et al., 2013)'
_diffrn_ambient_temperature 100.15
_diffrn_measured_fraction_theta_full 0.994
_diffrn_measured_fraction_theta_max 0.994
_diffrn_measurement_device_type 'Bruker APEX-II CCD'
_diffrn_measurement_method '\f and \w scans'
_diffrn_radiation_monochromator graphite
_diffrn_radiation_type CuK\a
_diffrn_radiation_wavelength 1.54178
_diffrn_reflns_av_R_equivalents 0.0290
_diffrn_reflns_av_unetI/netI 0.0225
_diffrn_reflns_limit_h_max 20
_diffrn_reflns_limit_h_min -20
_diffrn_reflns_limit_k_max 20
_diffrn_reflns_limit_k_min -20
_diffrn_reflns_limit_l_max 20
_diffrn_reflns_limit_l_min -20
_diffrn_reflns_number 43697
_diffrn_reflns_theta_full 70.10
_diffrn_reflns_theta_max 70.10
_diffrn_reflns_theta_min 2.77
_diffrn_source 'fine-focus sealed tube'
_diffrn_standards_number 0
_exptl_absorpt_coefficient_mu 4.041
_exptl_absorpt_correction_T_max 0.7915
_exptl_absorpt_correction_T_min 0.4614
_exptl_absorpt_correction_type multi-scan
_exptl_absorpt_process_details
;
SADABS-2012/1 (Bruker,2012) was used for absorption correction.
wR2(int) was 0.0645 before and 0.0416 after correction.
The Ratio of minimum to maximum transmission is 0.5829.
The \l/2 correction factor is 0.0015.
;
_exptl_crystal_colour yellow
_exptl_crystal_colour_primary yellow
_exptl_crystal_density_diffrn 1.325
_exptl_crystal_density_method 'not measured'
_exptl_crystal_description plate
_exptl_crystal_F_000 1916
_exptl_crystal_size_max 0.279
_exptl_crystal_size_mid 0.124
_exptl_crystal_size_min 0.086
_refine_diff_density_max 0.811
_refine_diff_density_min -0.672
_refine_diff_density_rms 0.071
_refine_ls_extinction_method none
_refine_ls_goodness_of_fit_ref 1.064
_refine_ls_hydrogen_treatment constr
_refine_ls_matrix_type full
_refine_ls_number_parameters 557
_refine_ls_number_reflns 8846
_refine_ls_number_restraints 93
_refine_ls_restrained_S_all 1.073
_refine_ls_R_factor_all 0.0437
_refine_ls_R_factor_gt 0.0396
_refine_ls_shift/su_max 0.001
_refine_ls_shift/su_mean 0.000
_refine_ls_structure_factor_coef Fsqd
_refine_ls_weighting_details 'calc w=1/[\s^2^(Fo^2^)+(0.0566P)^2^+5.5052P] where P=(Fo^2^+2Fc^2^)/3'
_refine_ls_weighting_scheme calc
_refine_ls_wR_factor_gt 0.1041
_refine_ls_wR_factor_ref 0.1067
_reflns_number_gt 8018
_reflns_number_total 8846
_reflns_threshold_expression >2sigma(I)
_cod_data_source_file ja502275w_si_002.cif
_cod_data_source_block x1312005_0m_p21onc
_cod_depositor_comments 'Adding full bibliography for 4121721.cif.'
_cod_database_code 4121721
_olex2_refinement_description
;
1. Fixed Uiso
 At 1.2 times of:
  All C(H) groups, All C(H,H) groups, All C(H,H,H,H) groups
 At 1.5 times of:
  All C(H,H,H) groups
2. Restrained planarity
 C36, C37, C41, C38, C40, C39
 with sigma of 0.1
3. Uiso/Uaniso restraints and constraints
N2: within 1.7A with sigma of 0.004 and sigma for terminal atoms of 0.002
C8A \\sim C9A \\sim C8 \\sim C9 \\sim C6 \\sim C6A \\sim N2 \\sim N3 \\sim C7:
within 1.7A with sigma of 0.01 and sigma for terminal atoms of 0.02
4. Others
 Fixed Sof: H15A(0.5) H15B(0.5) H7A(0.5) H7B(0.5) C8(0.5) H1WA(0.5) H1WB(0.5)
 C9(0.5) H1XA(0.5) H1XB(0.5) C6(0.5) H1YA(0.5) H1YB(0.5) C6A(0.5) H6AA(0.5)
 H6AB(0.5) C9A(0.5) H9A(0.5) C8A(0.5) H8A(0.5)
5.a Secondary CH2 refined with riding coordinates:
 C4(H4A,H4B), C5(H5A,H5B), C7(H15A,H15B), C7(H7A,H7B), C8(H1WA,H1WB), C9(H1XA,
 H1XB), C6(H1YA,H1YB), C6A(H6AA,H6AB)
5.b Aromatic/amide H refined with riding coordinates:
 C25(H25), C32(H32), C31(H31), C18(H18), C24(H24), C19(H19), C20(H20),
 C33(H33), C26(H26), C15(H15), C11(H11), C30(H30), C27(H27), C23(H23), C29(H29),
  C13(H13), C12(H12), C14(H14), C21(H21), C45(H45), C46(H46), C47(H47),
 C42(H42), C43(H43), C44(H44), C40(H40), C37(H37), C39(H39), C41(H41), C38(H38),
  C36(H36), C17(H17), C9A(H9A), C8A(H8A)
5.c Fitted hexagon refined as free rotating group:
 C45(C46,C47,C42,C43,C44)
5.d Idealised Me refined as rotating group:
 C35(H35A,H35B,H35C)
;

loop_
_space_group_symop_id
_space_group_symop_operation_xyz
1 'x, y, z'
2 '-x, y+1/2, -z+1/2'
3 '-x, -y, -z'
4 'x, -y-1/2, z-1/2'

loop_
_atom_site_label
_atom_site_type_symbol
_atom_site_fract_x
_atom_site_fract_y
_atom_site_fract_z
_atom_site_U_iso_or_equiv
_atom_site_adp_type
_atom_site_occupancy
_atom_site_calc_flag
_atom_site_disorder_assembly
_atom_site_disorder_group
_atom_site_refinement_flags_posn
Rh1 Rh 0.289670(11) 0.614842(11) 0.486853(12) 0.02461(8) Uani 1 d B . .
P1 P 0.26916(4) 0.70631(4) 0.38890(5) 0.02803(16) Uani 1 d B . .
P2 P 0.33882(4) 0.54275(4) 0.60279(4) 0.02512(15) Uani 1 d . . .
N1 N 0.42598(15) 0.59383(15) 0.66085(15) 0.0318(5) Uani 1 d B . .
N2 N 0.51043(16) 0.69710(16) 0.68486(16) 0.0375(6) Uani 1 d . . .
N3 N 0.45684(16) 0.81508(16) 0.53713(19) 0.0407(6) Uani 1 d . . .
N4 N 0.34369(15) 0.77510(14) 0.43508(17) 0.0345(6) Uani 1 d . . .
N5 N 0.19141(17) 0.54710(16) 0.41849(17) 0.0404(6) Uani 1 d . . .
C16 C 0.17163(18) 0.76142(18) 0.35782(19) 0.0340(6) Uani 1 d . . .
C25 C 0.1882(4) 0.5190(3) 0.7742(3) 0.087(2) Uani 1 d . . .
H25 H 0.1567 0.5149 0.8095 0.104 Uiso 1 calc . . R
C32 C 0.4324(3) 0.2955(2) 0.5692(3) 0.0666(12) Uani 1 d . . .
H32 H 0.4507 0.2449 0.5591 0.080 Uiso 1 calc . . R
C31 C 0.3598(2) 0.3022(2) 0.5857(2) 0.0503(9) Uani 1 d . . .
H31 H 0.3280 0.2566 0.5871 0.060 Uiso 1 calc . . R
C18 C 0.0839(3) 0.8585(3) 0.3880(3) 0.0667(13) Uani 1 d . . .
H18 H 0.0781 0.9028 0.4192 0.080 Uiso 1 calc B . R
C24 C 0.2625(4) 0.4794(3) 0.7938(3) 0.0704(15) Uani 1 d . . .
H24 H 0.2824 0.4481 0.8425 0.085 Uiso 1 calc . . R
C19 C 0.0146(3) 0.8278(3) 0.3272(3) 0.0751(15) Uani 1 d B . .
H19 H -0.0394 0.8495 0.3177 0.090 Uiso 1 calc . . R
C20 C 0.0237(2) 0.7660(3) 0.2805(3) 0.0716(14) Uani 1 d . . .
H20 H -0.0241 0.7458 0.2375 0.086 Uiso 1 calc B . R
C34 C 0.1361(3) 0.5145(3) 0.3732(3) 0.0725(13) Uani 1 d . . .
C33 C 0.4790(3) 0.3614(3) 0.5672(3) 0.0645(12) Uani 1 d . . .
H33 H 0.5295 0.3558 0.5564 0.077 Uiso 1 calc . . R
C26 C 0.1586(3) 0.5645(3) 0.7041(4) 0.0727(16) Uani 1 d . . .
H26 H 0.1072 0.5924 0.6915 0.087 Uiso 1 calc . . R
C35 C 0.0652(5) 0.4732(5) 0.3122(5) 0.153(4) Uani 1 d . . .
H35A H 0.0230 0.5119 0.2809 0.229 Uiso 1 calc . . GR
H35B H 0.0401 0.4367 0.3407 0.229 Uiso 1 calc . . GR
H35C H 0.0850 0.4436 0.2741 0.229 Uiso 1 calc . . GR
C28 C 0.37924(18) 0.44413(17) 0.59842(17) 0.0310(6) Uani 1 d . . .
C15 C 0.2623(2) 0.7345(2) 0.2254(2) 0.0411(7) Uani 1 d B . .
H15 H 0.2429 0.7860 0.2309 0.049 Uiso 1 calc . . R
C22 C 0.27966(19) 0.53051(17) 0.67085(19) 0.0335(6) Uani 1 d . . .
C1 C 0.38764(16) 0.68683(16) 0.55023(18) 0.0270(6) Uani 1 d . . .
C10 C 0.28085(18) 0.68161(18) 0.29141(19) 0.0336(6) Uani 1 d . . .
C11 C 0.3084(2) 0.60600(18) 0.2820(2) 0.0375(7) Uani 1 d B . .
H11 H 0.3213 0.5694 0.3264 0.045 Uiso 1 calc . . R
C30 C 0.3332(2) 0.37696(17) 0.6004(2) 0.0364(7) Uani 1 d . . .
H30 H 0.2830 0.3819 0.6118 0.044 Uiso 1 calc . . R
C2 C 0.39889(17) 0.75693(16) 0.51284(19) 0.0303(6) Uani 1 d B . .
C27 C 0.2043(2) 0.56986(19) 0.6510(3) 0.0461(9) Uani 1 d . . .
H27 H 0.1834 0.6004 0.6018 0.055 Uiso 1 calc . . R
C23 C 0.3086(3) 0.4849(2) 0.7428(2) 0.0478(9) Uani 1 d . . .
H23 H 0.3604 0.4575 0.7567 0.057 Uiso 1 calc . . R
C29 C 0.4525(2) 0.4361(2) 0.5811(2) 0.0448(8) Uani 1 d . . .
H29 H 0.4843 0.4815 0.5788 0.054 Uiso 1 calc . . R
C3 C 0.44094(16) 0.66408(17) 0.62831(17) 0.0289(6) Uani 1 d B . .
C13 C 0.2985(2) 0.6370(2) 0.1433(2) 0.0466(8) Uani 1 d B . .
H13 H 0.3041 0.6216 0.0928 0.056 Uiso 1 calc . . R
C12 C 0.3171(2) 0.5838(2) 0.2085(2) 0.0449(8) Uani 1 d . . .
H12 H 0.3357 0.5321 0.2026 0.054 Uiso 1 calc B . R
C14 C 0.2717(2) 0.7127(2) 0.1520(2) 0.0459(8) Uani 1 d . . .
H14 H 0.2598 0.7494 0.1078 0.055 Uiso 1 calc B . R
C21 C 0.1018(2) 0.7323(3) 0.2948(2) 0.0496(9) Uani 1 d B . .
H21 H 0.1074 0.6896 0.2616 0.060 Uiso 1 calc . . R
C4 C 0.3705(2) 0.84555(19) 0.4016(2) 0.0471(9) Uani 1 d B . .
H4A H 0.3232 0.8826 0.3770 0.057 Uiso 1 calc . . R
H4B H 0.3946 0.8312 0.3593 0.057 Uiso 1 calc . . R
C5 C 0.4365(2) 0.88055(19) 0.4779(3) 0.0533(10) Uani 1 d B . .
H5A H 0.4865 0.8976 0.4660 0.064 Uiso 1 calc . . R
H5B H 0.4139 0.9262 0.4990 0.064 Uiso 1 calc . . R
C45 C 0.7799(3) 0.6569(5) 0.7887(3) 0.154(5) Uani 1 d . . .
H45 H 0.7851 0.6306 0.8387 0.185 Uiso 1 calc . . R
C46 C 0.8006(2) 0.7364(5) 0.7900(3) 0.165(6) Uani 1 d . . G
H46 H 0.8201 0.7643 0.8410 0.198 Uiso 1 calc . . R
C47 C 0.7930(2) 0.7750(2) 0.7168(4) 0.124(3) Uani 1 d . . G
H47 H 0.8071 0.8293 0.7177 0.149 Uiso 1 calc . . R
C42 C 0.7645(2) 0.7341(3) 0.6422(3) 0.0858(17) Uani 1 d . . G
H42 H 0.7592 0.7605 0.5922 0.103 Uiso 1 calc . . R
C43 C 0.7437(3) 0.6547(3) 0.6409(3) 0.104(2) Uani 1 d . . G
H43 H 0.7243 0.6267 0.5899 0.125 Uiso 1 calc . . R
C44 C 0.7514(4) 0.6161(2) 0.7141(4) 0.147(4) Uani 1 d . . G
H44 H 0.7372 0.5618 0.7132 0.176 Uiso 1 calc . . R
C40 C -0.0574(4) 0.7270(4) 0.5375(4) 0.102(2) Uani 1 d . . .
H40 H -0.0752 0.7695 0.5631 0.122 Uiso 1 calc . . R
C37 C -0.0135(4) 0.6120(4) 0.4524(4) 0.100(2) Uani 1 d . . .
H37 H 0.0017 0.5722 0.4217 0.120 Uiso 1 calc . . R
C39 C -0.1066(3) 0.6590(4) 0.5114(4) 0.0952(19) Uani 1 d . . .
H39 H -0.1543 0.6508 0.5265 0.114 Uiso 1 calc . . R
C41 C 0.0173(4) 0.7299(4) 0.5246(4) 0.100(2) Uani 1 d . . .
H41 H 0.0544 0.7728 0.5466 0.120 Uiso 1 calc . . R
C38 C -0.0859(3) 0.6068(4) 0.4659(5) 0.120(3) Uani 1 d . . .
H38 H -0.1230 0.5643 0.4421 0.144 Uiso 1 calc . . R
C36 C 0.0386(3) 0.6757(3) 0.4832(3) 0.0699(13) Uani 1 d . . .
H36 H 0.0902 0.6798 0.4741 0.084 Uiso 1 calc . . R
F1 F 0.27583(14) 0.49817(13) 0.98766(12) 0.0527(5) Uani 1 d . . .
F2 F 0.35207(18) 0.39242(18) 0.97687(19) 0.0866(9) Uani 1 d . . .
F3 F 0.3957(2) 0.4641(2) 1.08984(16) 0.1033(11) Uani 1 d . . .
F4 F 0.2819(3) 0.3896(3) 1.0638(4) 0.172(3) Uani 1 d . . .
B7 B 0.3237(3) 0.4347(3) 1.0280(3) 0.0556(11) Uani 1 d . . .
C17 C 0.1629(2) 0.8249(2) 0.4040(2) 0.0440(8) Uani 1 d B . .
H17 H 0.2106 0.8457 0.4467 0.053 Uiso 1 calc . . R
C7 C 0.4876(2) 0.5799(2) 0.74385(18) 0.0391(7) Uani 1 d . . .
H15A H 0.5051 0.5239 0.7515 0.047 Uiso 0.50 calc A 1 R
H15B H 0.4650 0.5951 0.7871 0.047 Uiso 0.50 calc A 1 R
H7A H 0.5277 0.5378 0.7437 0.047 Uiso 0.50 calc A 2 R
H7B H 0.4601 0.5661 0.7836 0.047 Uiso 0.50 calc A 2 R
C8 C 0.5101(5) 0.8295(5) 0.6271(6) 0.0370(16) Uani 0.50 d B 1 .
H1WA H 0.4736 0.8413 0.6591 0.044 Uiso 0.50 calc B 1 R
H1WB H 0.5476 0.8752 0.6317 0.044 Uiso 0.50 calc B 1 R
C9 C 0.5637(3) 0.7531(4) 0.6626(4) 0.0269(11) Uani 0.50 d B 1 .
H1XA H 0.5834 0.7298 0.6204 0.032 Uiso 0.50 calc B 1 R
H1XB H 0.6133 0.7666 0.7119 0.032 Uiso 0.50 calc B 1 R
C6 C 0.5595(4) 0.6329(4) 0.7459(4) 0.0319(13) Uani 0.50 d B 1 .
H1YA H 0.5999 0.6053 0.7261 0.038 Uiso 0.50 calc B 1 R
H1YB H 0.5893 0.6545 0.8018 0.038 Uiso 0.50 calc B 1 R
C6A C 0.5310(6) 0.6615(6) 0.7634(5) 0.062(2) Uani 0.50 d B 2 .
H6AA H 0.5092 0.6929 0.7996 0.074 Uiso 0.50 calc B 2 R
H6AB H 0.5925 0.6557 0.7908 0.074 Uiso 0.50 calc B 2 R
C9A C 0.5285(6) 0.7844(6) 0.6789(6) 0.069(2) Uani 0.50 d B 2 .
H9A H 0.5379 0.8177 0.7255 0.082 Uiso 0.50 calc B 2 R
C8A C 0.5311(7) 0.8142(7) 0.6087(7) 0.061(2) Uani 0.50 d B 2 .
H8A H 0.5821 0.8346 0.6066 0.073 Uiso 0.50 calc B 2 R

loop_
_atom_site_aniso_label
_atom_site_aniso_U_11
_atom_site_aniso_U_22
_atom_site_aniso_U_33
_atom_site_aniso_U_23
_atom_site_aniso_U_13
_atom_site_aniso_U_12
Rh1 0.02351(11) 0.01976(11) 0.02928(12) 0.00212(7) 0.00788(8) -0.00128(7)
P1 0.0255(3) 0.0226(3) 0.0362(4) 0.0064(3) 0.0113(3) 0.0022(3)
P2 0.0269(3) 0.0233(3) 0.0263(3) 0.0007(3) 0.0110(3) 0.0007(2)
N1 0.0305(12) 0.0333(13) 0.0293(12) 0.0018(10) 0.0079(10) -0.0034(10)
N2 0.0336(12) 0.0414(14) 0.0349(13) -0.0055(11) 0.0088(10) -0.0097(11)
N3 0.0324(13) 0.0299(13) 0.0592(17) 0.0002(12) 0.0157(12) -0.0088(10)
N4 0.0281(12) 0.0217(12) 0.0528(15) 0.0094(11) 0.0134(11) 0.0001(9)
N5 0.0379(14) 0.0314(14) 0.0453(15) 0.0008(12) 0.0068(12) -0.0094(11)
C16 0.0305(14) 0.0342(16) 0.0423(16) 0.0160(13) 0.0190(13) 0.0096(12)
C25 0.135(5) 0.076(3) 0.097(4) -0.061(3) 0.099(4) -0.075(3)
C32 0.063(2) 0.042(2) 0.085(3) -0.021(2) 0.015(2) 0.0193(19)
C31 0.059(2) 0.0287(17) 0.056(2) -0.0003(15) 0.0119(17) 0.0118(15)
C18 0.074(3) 0.052(2) 0.097(3) 0.028(2) 0.060(3) 0.036(2)
C24 0.111(4) 0.073(3) 0.048(2) -0.030(2) 0.054(3) -0.054(3)
C19 0.043(2) 0.099(4) 0.092(3) 0.048(3) 0.036(2) 0.040(2)
C20 0.0295(17) 0.119(4) 0.062(3) 0.029(3) 0.0118(17) 0.015(2)
C34 0.059(3) 0.061(3) 0.084(3) -0.017(2) 0.010(2) -0.027(2)
C33 0.048(2) 0.071(3) 0.075(3) -0.022(2) 0.022(2) 0.020(2)
C26 0.065(3) 0.048(2) 0.135(5) -0.051(3) 0.074(3) -0.032(2)
C35 0.106(5) 0.175(8) 0.152(7) -0.084(6) 0.016(5) -0.087(5)
C28 0.0332(14) 0.0320(15) 0.0266(13) -0.0006(11) 0.0092(11) 0.0081(12)
C15 0.0445(17) 0.0365(17) 0.0500(19) 0.0152(15) 0.0262(15) 0.0098(14)
C22 0.0421(16) 0.0286(14) 0.0383(16) -0.0118(12) 0.0247(13) -0.0117(12)
C1 0.0227(12) 0.0245(13) 0.0350(14) -0.0039(11) 0.0119(11) -0.0029(10)
C10 0.0286(14) 0.0325(15) 0.0413(16) 0.0073(13) 0.0144(12) 0.0025(11)
C11 0.0395(16) 0.0317(16) 0.0427(17) 0.0076(13) 0.0163(14) 0.0064(12)
C30 0.0430(17) 0.0260(15) 0.0381(16) 0.0029(12) 0.0120(14) 0.0069(12)
C2 0.0247(13) 0.0239(14) 0.0460(17) -0.0037(12) 0.0171(12) 0.0000(10)
C27 0.0465(18) 0.0279(15) 0.077(2) -0.0214(16) 0.0375(18) -0.0131(13)
C23 0.067(2) 0.048(2) 0.0336(16) -0.0093(15) 0.0242(16) -0.0196(17)
C29 0.0397(17) 0.049(2) 0.0487(19) -0.0113(16) 0.0198(15) 0.0043(15)
C3 0.0249(12) 0.0339(15) 0.0312(14) -0.0072(12) 0.0138(11) -0.0037(11)
C13 0.0438(18) 0.057(2) 0.0461(19) 0.0052(17) 0.0251(16) 0.0066(16)
C12 0.0485(19) 0.0396(18) 0.0495(19) 0.0015(15) 0.0212(16) 0.0089(15)
C14 0.0480(18) 0.050(2) 0.0478(19) 0.0197(16) 0.0272(16) 0.0102(15)
C21 0.0306(16) 0.067(2) 0.049(2) 0.0094(18) 0.0123(14) 0.0029(16)
C4 0.0377(16) 0.0304(16) 0.072(2) 0.0204(16) 0.0186(16) -0.0029(13)
C5 0.0404(18) 0.0270(16) 0.089(3) 0.0112(17) 0.0185(19) -0.0043(13)
C45 0.117(6) 0.270(13) 0.087(5) 0.073(7) 0.051(5) 0.070(8)
C46 0.053(3) 0.288(14) 0.128(7) -0.104(8) 0.000(4) 0.058(6)
C47 0.045(3) 0.075(4) 0.234(9) -0.047(5) 0.027(5) 0.013(3)
C42 0.061(3) 0.082(4) 0.122(5) 0.046(3) 0.042(3) 0.024(3)
C43 0.135(6) 0.084(4) 0.109(5) -0.019(4) 0.064(4) -0.010(4)
C44 0.194(9) 0.079(5) 0.191(10) 0.061(6) 0.098(8) 0.017(5)
C40 0.116(5) 0.110(5) 0.100(4) -0.044(4) 0.064(4) -0.021(4)
C37 0.070(3) 0.103(5) 0.126(5) -0.052(4) 0.033(3) 0.005(3)
C39 0.057(3) 0.145(6) 0.087(4) -0.029(4) 0.029(3) -0.026(3)
C41 0.112(5) 0.085(4) 0.125(5) -0.042(4) 0.068(4) -0.047(4)
C38 0.056(3) 0.084(4) 0.208(8) -0.079(5) 0.035(4) -0.026(3)
C36 0.059(2) 0.075(3) 0.088(3) 0.027(3) 0.042(2) 0.006(2)
F1 0.0652(13) 0.0484(12) 0.0471(11) 0.0121(9) 0.0233(10) 0.0186(10)
F2 0.0724(17) 0.087(2) 0.091(2) -0.0263(16) 0.0180(15) 0.0281(15)
F3 0.121(3) 0.115(3) 0.0443(14) -0.0024(15) -0.0060(15) 0.038(2)
F4 0.133(3) 0.150(4) 0.287(6) 0.161(4) 0.140(4) 0.069(3)
B7 0.074(3) 0.051(2) 0.048(2) 0.016(2) 0.028(2) 0.020(2)
C17 0.0480(18) 0.0348(17) 0.058(2) 0.0119(15) 0.0299(17) 0.0103(14)
C7 0.0371(15) 0.0480(19) 0.0260(14) -0.0010(13) 0.0039(12) -0.0006(14)
C8 0.031(3) 0.029(3) 0.055(4) -0.016(3) 0.020(3) -0.007(2)
C9 0.015(2) 0.033(3) 0.037(3) -0.011(2) 0.0143(19) -0.005(2)
C6 0.025(3) 0.038(3) 0.028(3) -0.005(2) 0.005(2) 0.004(2)
C6A 0.056(4) 0.066(4) 0.046(4) 0.002(3) -0.002(3) -0.018(4)
C9A 0.065(4) 0.062(4) 0.061(4) -0.002(3) 0.000(3) -0.031(3)
C8A 0.048(4) 0.055(4) 0.066(4) 0.002(4) 0.005(3) -0.026(3)

loop_
_atom_type_symbol
_atom_type_description
_atom_type_scat_dispersion_real
_atom_type_scat_dispersion_imag
_atom_type_scat_source
C C 0.0181 0.0091 'International Tables Vol C Tables 4.2.6.8 and 6.1.1.4'
H H 0.0000 0.0000 'International Tables Vol C Tables 4.2.6.8 and 6.1.1.4'
B B 0.0090 0.0039 'International Tables Vol C Tables 4.2.6.8 and 6.1.1.4'
F F 0.0727 0.0534 'International Tables Vol C Tables 4.2.6.8 and 6.1.1.4'
N N 0.0311 0.0180 'International Tables Vol C Tables 4.2.6.8 and 6.1.1.4'
P P 0.2955 0.4335 'International Tables Vol C Tables 4.2.6.8 and 6.1.1.4'
Rh Rh 0.0927 3.6045 'International Tables Vol C Tables 4.2.6.8 and 6.1.1.4'

loop_
_geom_angle_atom_site_label_1
_geom_angle_atom_site_label_2
_geom_angle_atom_site_label_3
_geom_angle
P1 Rh1 P2 165.13(3)
N5 Rh1 P1 94.44(8)
N5 Rh1 P2 100.41(8)
N5 Rh1 C1 176.91(11)
C1 Rh1 P1 82.49(8)
C1 Rh1 P2 82.65(8)
N4 P1 Rh1 103.38(9)
N4 P1 C16 103.87(14)
N4 P1 C10 106.39(14)
C16 P1 Rh1 117.45(10)
C16 P1 C10 103.70(14)
C10 P1 Rh1 120.42(10)
N1 P2 Rh1 102.70(9)
N1 P2 C28 103.11(13)
N1 P2 C22 104.25(13)
C28 P2 Rh1 119.31(9)
C22 P2 Rh1 121.74(11)
C22 P2 C28 103.24(14)
C3 N1 P2 116.59(19)
C3 N1 C7 111.5(2)
C7 N1 P2 131.8(2)
C3 N2 C9 122.9(3)
C3 N2 C6 108.9(3)
C3 N2 C6A 111.8(4)
C3 N2 C9A 119.8(4)
C9 N2 C6 113.8(4)
C9 N2 C9A 35.8(4)
C6A N2 C9 124.6(5)
C6A N2 C6 31.8(5)
C6A N2 C9A 119.6(6)
C9A N2 C6 131.3(4)
C2 N3 C5 111.7(3)
C2 N3 C8 122.7(4)
C2 N3 C8A 126.0(5)
C5 N3 C8 120.1(4)
C8A N3 C5 122.2(5)
C8A N3 C8 23.9(5)
C2 N4 P1 116.29(19)
C2 N4 C4 111.6(2)
C4 N4 P1 131.1(2)
C34 N5 Rh1 172.5(4)
C21 C16 P1 119.3(3)
C17 C16 P1 120.5(3)
C17 C16 C21 119.5(3)
C24 C25 H25 119.6
C24 C25 C26 120.8(4)
C26 C25 H25 119.6
C31 C32 H32 119.7
C31 C32 C33 120.7(3)
C33 C32 H32 119.7
C32 C31 H31 120.3
C32 C31 C30 119.3(4)
C30 C31 H31 120.3
C19 C18 H18 119.9
C19 C18 C17 120.2(4)
C17 C18 H18 119.9
C25 C24 H24 120.0
C25 C24 C23 119.9(5)
C23 C24 H24 120.0
C18 C19 H19 120.2
C20 C19 C18 119.7(4)
C20 C19 H19 120.2
C19 C20 H20 119.5
C19 C20 C21 121.0(4)
C21 C20 H20 119.5
N5 C34 C35 178.0(6)
C32 C33 H33 119.8
C32 C33 C29 120.3(4)
C29 C33 H33 119.8
C25 C26 H26 120.0
C25 C26 C27 119.9(4)
C27 C26 H26 120.0
C34 C35 H35A 109.5
C34 C35 H35B 109.5
C34 C35 H35C 109.5
H35A C35 H35B 109.5
H35A C35 H35C 109.5
H35B C35 H35C 109.5
C30 C28 P2 121.6(2)
C30 C28 C29 119.0(3)
C29 C28 P2 118.8(3)
C10 C15 H15 119.6
C14 C15 H15 119.6
C14 C15 C10 120.8(3)
C27 C22 P2 117.9(3)
C27 C22 C23 119.4(3)
C23 C22 P2 122.7(3)
C2 C1 Rh1 118.7(2)
C3 C1 Rh1 118.9(2)
C3 C1 C2 122.4(3)
C15 C10 P1 122.9(2)
C11 C10 P1 118.3(2)
C11 C10 C15 118.8(3)
C10 C11 H11 119.7
C12 C11 C10 120.6(3)
C12 C11 H11 119.7
C31 C30 H30 119.6
C28 C30 C31 120.9(3)
C28 C30 H30 119.6
N3 C2 N4 108.1(3)
N3 C2 C1 132.9(3)
N4 C2 C1 119.0(2)
C26 C27 H27 120.2
C22 C27 C26 119.5(4)
C22 C27 H27 120.2
C24 C23 C22 120.5(4)
C24 C23 H23 119.8
C22 C23 H23 119.8
C33 C29 H29 120.1
C28 C29 C33 119.8(4)
C28 C29 H29 120.1
N1 C3 C1 119.0(2)
N2 C3 N1 107.6(3)
N2 C3 C1 133.4(3)
C12 C13 H13 120.0
C14 C13 H13 120.0
C14 C13 C12 120.0(3)
C11 C12 C13 120.0(3)
C11 C12 H12 120.0
C13 C12 H12 120.0
C15 C14 C13 119.7(3)
C15 C14 H14 120.1
C13 C14 H14 120.1
C16 C21 C20 119.6(4)
C16 C21 H21 120.2
C20 C21 H21 120.2
N4 C4 H4A 111.3
N4 C4 H4B 111.3
N4 C4 C5 102.3(3)
H4A C4 H4B 109.2
C5 C4 H4A 111.3
C5 C4 H4B 111.3
N3 C5 C4 103.3(3)
N3 C5 H5A 111.1
N3 C5 H5B 111.1
C4 C5 H5A 111.1
C4 C5 H5B 111.1
H5A C5 H5B 109.1
C46 C45 H45 120.0
C46 C45 C44 120.0
C44 C45 H45 120.0
C45 C46 H46 120.0
C47 C46 C45 120.0
C47 C46 H46 120.0
C46 C47 H47 120.0
C46 C47 C42 120.0
C42 C47 H47 120.0
C47 C42 H42 120.0
C43 C42 C47 120.0
C43 C42 H42 120.0
C42 C43 H43 120.0
C42 C43 C44 120.0
C44 C43 H43 120.0
C45 C44 H44 120.0
C43 C44 C45 120.0
C43 C44 H44 120.0
C39 C40 H40 121.3
C41 C40 H40 121.3
C41 C40 C39 117.4(5)
C38 C37 H37 120.3
C38 C37 C36 119.5(5)
C36 C37 H37 120.3
C40 C39 H39 120.4
C38 C39 C40 119.2(5)
C38 C39 H39 120.4
C40 C41 H41 119.1
C36 C41 C40 121.8(5)
C36 C41 H41 119.1
C37 C38 H38 119.3
C39 C38 C37 121.5(5)
C39 C38 H38 119.3
C37 C36 H36 120.0
C41 C36 C37 119.9(5)
C41 C36 H36 120.0
F1 B7 F3 107.9(4)
F2 B7 F1 111.5(3)
F2 B7 F3 105.5(4)
F4 B7 F1 111.2(4)
F4 B7 F2 112.0(5)
F4 B7 F3 108.4(4)
C16 C17 C18 120.0(4)
C16 C17 H17 120.0
C18 C17 H17 120.0
N1 C7 H15A 111.2
N1 C7 H15B 111.2
N1 C7 H7A 111.6
N1 C7 H7B 111.6
N1 C7 C6 102.7(3)
N1 C7 C6A 101.0(4)
H15A C7 H15B 109.1
H15A C7 H7A 29.8
H15A C7 H7B 82.9
H15B C7 H7A 130.2
H15B C7 H7B 29.1
H7A C7 H7B 109.4
C6 C7 H15A 111.2
C6 C7 H15B 111.2
C6 C7 H7A 82.6
C6 C7 H7B 135.0
C6 C7 C6A 31.0(4)
C6A C7 H15A 136.8
C6A C7 H15B 83.6
C6A C7 H7A 111.6
C6A C7 H7B 111.6
N3 C8 H1WA 110.0
N3 C8 H1WB 110.0
N3 C8 C9 108.6(5)
H1WA C8 H1WB 108.4
C9 C8 H1WA 110.0
C9 C8 H1WB 110.0
N2 C9 C8 107.9(5)
N2 C9 H1XA 110.1
N2 C9 H1XB 110.1
C8 C9 H1XA 110.1
C8 C9 H1XB 110.1
H1XA C9 H1XB 108.4
N2 C6 H1YA 111.9
N2 C6 H1YB 111.9
C7 C6 N2 99.6(4)
C7 C6 H1YA 111.9
C7 C6 H1YB 111.9
H1YA C6 H1YB 109.6
N2 C6A C7 103.6(5)
N2 C6A H6AA 111.0
N2 C6A H6AB 111.0
C7 C6A H6AA 111.0
C7 C6A H6AB 111.0
H6AA C6A H6AB 109.0
N2 C9A H9A 119.9
C8A C9A N2 120.3(9)
C8A C9A H9A 119.9
N3 C8A H8A 120.3
C9A C8A N3 119.3(9)
C9A C8A H8A 120.3

loop_
_geom_bond_atom_site_label_1
_geom_bond_atom_site_label_2
_geom_bond_distance
Rh1 P1 2.2300(7)
Rh1 P2 2.2400(7)
Rh1 N5 2.027(3)
Rh1 C1 2.043(3)
P1 N4 1.699(3)
P1 C16 1.814(3)
P1 C10 1.817(3)
P2 N1 1.704(2)
P2 C28 1.820(3)
P2 C22 1.817(3)
N1 C3 1.379(4)
N1 C7 1.464(4)
N2 C3 1.359(4)
N2 C9 1.458(6)
N2 C6 1.539(7)
N2 C6A 1.412(9)
N2 C9A 1.521(10)
N3 C2 1.352(4)
N3 C5 1.465(5)
N3 C8 1.516(9)
N3 C8A 1.421(10)
N4 C2 1.374(4)
N4 C4 1.470(4)
N5 C34 1.132(5)
C16 C21 1.387(5)
C16 C17 1.379(5)
C25 H25 0.9500
C25 C24 1.366(8)
C25 C26 1.374(8)
C32 H32 0.9500
C32 C31 1.371(6)
C32 C33 1.378(7)
C31 H31 0.9500
C31 C30 1.399(4)
C18 H18 0.9500
C18 C19 1.374(7)
C18 C17 1.397(5)
C24 H24 0.9500
C24 C23 1.380(5)
C19 H19 0.9500
C19 C20 1.365(8)
C20 H20 0.9500
C20 C21 1.389(5)
C34 C35 1.469(6)
C33 H33 0.9500
C33 C29 1.394(5)
C26 H26 0.9500
C26 C27 1.405(5)
C35 H35A 0.9800
C35 H35B 0.9800
C35 H35C 0.9800
C28 C30 1.390(4)
C28 C29 1.392(4)
C15 H15 0.9500
C15 C10 1.396(4)
C15 C14 1.387(5)
C22 C27 1.379(5)
C22 C23 1.397(5)
C1 C2 1.398(4)
C1 C3 1.387(4)
C10 C11 1.394(4)
C11 H11 0.9500
C11 C12 1.383(5)
C30 H30 0.9500
C27 H27 0.9500
C23 H23 0.9500
C29 H29 0.9500
C13 H13 0.9500
C13 C12 1.390(5)
C13 C14 1.387(5)
C12 H12 0.9500
C14 H14 0.9500
C21 H21 0.9500
C4 H4A 0.9900
C4 H4B 0.9900
C4 C5 1.517(5)
C5 H5A 0.9900
C5 H5B 0.9900
C45 H45 0.9500
C45 C46 1.3900
C45 C44 1.3900
C46 H46 0.9500
C46 C47 1.3900
C47 H47 0.9500
C47 C42 1.3900
C42 H42 0.9500
C42 C43 1.3900
C43 H43 0.9500
C43 C44 1.3900
C44 H44 0.9500
C40 H40 0.9500
C40 C39 1.401(8)
C40 C41 1.373(8)
C37 H37 0.9500
C37 C38 1.340(8)
C37 C36 1.378(7)
C39 H39 0.9500
C39 C38 1.315(8)
C41 H41 0.9500
C41 C36 1.294(7)
C38 H38 0.9500
C36 H36 0.9500
F1 B7 1.380(5)
F2 B7 1.355(5)
F3 B7 1.401(6)
F4 B7 1.339(6)
C17 H17 0.9500
C7 H15A 0.9900
C7 H15B 0.9900
C7 H7A 0.9900
C7 H7B 0.9900
C7 C6 1.510(7)
C7 C6A 1.548(9)
C8 H1WA 0.9900
C8 H1WB 0.9900
C8 C9 1.577(10)
C9 H1XA 0.9900
C9 H1XB 0.9900
C6 H1YA 0.9900
C6 H1YB 0.9900
C6A H6AA 0.9900
C6A H6AB 0.9900
C9A H9A 0.9500
C9A C8A 1.331(15)
C8A H8A 0.9500

loop_
_geom_torsion_atom_site_label_1
_geom_torsion_atom_site_label_2
_geom_torsion_atom_site_label_3
_geom_torsion_atom_site_label_4
_geom_torsion
Rh1 P1 N4 C2 4.8(2)
Rh1 P1 N4 C4 172.0(3)
Rh1 P1 C16 C21 -88.7(3)
Rh1 P1 C16 C17 81.5(3)
Rh1 P1 C10 C15 174.7(2)
Rh1 P1 C10 C11 -4.3(3)
Rh1 P2 N1 C3 4.2(2)
Rh1 P2 N1 C7 179.6(3)
Rh1 P2 C28 C30 -103.8(2)
Rh1 P2 C28 C29 67.1(3)
Rh1 P2 C22 C27 -2.7(3)
Rh1 P2 C22 C23 179.1(2)
Rh1 N5 C34 C35 20(21)
Rh1 C1 C2 N3 -178.7(3)
Rh1 C1 C2 N4 0.2(4)
Rh1 C1 C3 N1 -0.3(4)
Rh1 C1 C3 N2 179.3(3)
P1 Rh1 P2 N1 -1.16(15)
P1 Rh1 P2 C28 -114.31(15)
P1 Rh1 P2 C22 114.68(14)
P1 Rh1 N5 C34 10(3)
P1 Rh1 C1 C2 2.3(2)
P1 Rh1 C1 C3 -177.1(2)
P1 N4 C2 N3 175.5(2)
P1 N4 C2 C1 -3.6(4)
P1 N4 C4 C5 177.7(2)
P1 C16 C21 C20 168.6(3)
P1 C16 C17 C18 -169.2(3)
P1 C10 C11 C12 179.0(3)
P2 Rh1 P1 N4 -5.41(15)
P2 Rh1 P1 C16 -119.07(15)
P2 Rh1 P1 C10 113.01(15)
P2 Rh1 N5 C34 -169(3)
P2 Rh1 C1 C2 -178.3(2)
P2 Rh1 C1 C3 2.3(2)
P2 N1 C3 N2 177.4(2)
P2 N1 C3 C1 -3.0(3)
P2 N1 C7 C6 164.1(3)
P2 N1 C7 C6A -164.2(5)
P2 C28 C30 C31 171.2(3)
P2 C28 C29 C33 -172.0(3)
P2 C22 C27 C26 -177.3(2)
P2 C22 C23 C24 178.0(3)
N1 P2 C28 C30 143.3(2)
N1 P2 C28 C29 -45.9(3)
N1 P2 C22 C27 112.4(2)
N1 P2 C22 C23 -65.9(3)
N1 C7 C6 N2 28.3(4)
N1 C7 C6A N2 -18.9(7)
N2 C9A C8A N3 65.2(15)
N3 C8 C9 N2 -81.6(6)
N4 P1 C16 C21 157.9(3)
N4 P1 C16 C17 -31.8(3)
N4 P1 C10 C15 -68.4(3)
N4 P1 C10 C11 112.6(2)
N4 C4 C5 N3 16.8(4)
N5 Rh1 P1 N4 176.97(13)
N5 Rh1 P1 C16 63.32(15)
N5 Rh1 P1 C10 -64.60(14)
N5 Rh1 P2 N1 176.42(12)
N5 Rh1 P2 C28 63.28(14)
N5 Rh1 P2 C22 -67.74(14)
N5 Rh1 C1 C2 9(2)
N5 Rh1 C1 C3 -170(2)
C16 P1 N4 C2 127.9(2)
C16 P1 N4 C4 -64.9(3)
C16 P1 C10 C15 40.8(3)
C16 P1 C10 C11 -138.2(2)
C25 C24 C23 C22 -0.3(5)
C25 C26 C27 C22 -1.4(5)
C32 C31 C30 C28 0.0(5)
C32 C33 C29 C28 1.1(6)
C31 C32 C33 C29 -0.7(7)
C18 C19 C20 C21 1.6(7)
C24 C25 C26 C27 0.9(6)
C19 C18 C17 C16 1.0(6)
C19 C20 C21 C16 0.5(6)
C33 C32 C31 C30 0.1(7)
C26 C25 C24 C23 -0.1(6)
C28 P2 N1 C3 128.8(2)
C28 P2 N1 C7 -55.8(3)
C28 P2 C22 C27 -140.2(2)
C28 P2 C22 C23 41.6(3)
C15 C10 C11 C12 0.0(5)
C22 P2 N1 C3 -123.6(2)
C22 P2 N1 C7 51.7(3)
C22 P2 C28 C30 34.9(3)
C22 P2 C28 C29 -154.2(2)
C1 Rh1 P1 N4 -3.41(12)
C1 Rh1 P1 C16 -117.06(15)
C1 Rh1 P1 C10 115.02(13)
C1 Rh1 P2 N1 -3.16(12)
C1 Rh1 P2 C28 -116.31(14)
C1 Rh1 P2 C22 112.68(13)
C1 Rh1 N5 C34 3(4)
C10 P1 N4 C2 -123.0(2)
C10 P1 N4 C4 44.2(3)
C10 P1 C16 C21 46.8(3)
C10 P1 C16 C17 -142.9(3)
C10 C15 C14 C13 1.1(5)
C10 C11 C12 C13 0.2(5)
C30 C28 C29 C33 -0.9(5)
C2 N3 C5 C4 -15.0(4)
C2 N3 C8 C9 60.7(6)
C2 N3 C8A C9A -39.9(14)
C2 N4 C4 C5 -14.6(4)
C2 C1 C3 N1 -179.6(3)
C2 C1 C3 N2 -0.1(5)
C27 C22 C23 C24 -0.2(5)
C23 C22 C27 C26 1.0(5)
C29 C28 C30 C31 0.4(5)
C3 N1 C7 C6 -20.3(4)
C3 N1 C7 C6A 11.3(5)
C3 N2 C9 C8 64.4(6)
C3 N2 C6 C7 -30.1(5)
C3 N2 C6A C7 21.7(8)
C3 N2 C9A C8A -53.5(12)
C3 C1 C2 N3 0.7(5)
C3 C1 C2 N4 179.6(3)
C12 C13 C14 C15 -1.0(5)
C14 C15 C10 P1 -179.6(3)
C14 C15 C10 C11 -0.6(5)
C14 C13 C12 C11 0.4(5)
C21 C16 C17 C18 1.1(5)
C4 N4 C2 N3 5.9(4)
C4 N4 C2 C1 -173.3(3)
C5 N3 C2 N4 6.2(4)
C5 N3 C2 C1 -174.8(3)
C5 N3 C8 C9 -147.7(4)
C5 N3 C8A C9A 142.8(9)
C45 C46 C47 C42 0.0
C46 C45 C44 C43 0.0
C46 C47 C42 C43 0.0
C47 C42 C43 C44 0.0
C42 C43 C44 C45 0.0
C44 C45 C46 C47 0.0
C40 C39 C38 C37 8.3(12)
C40 C41 C36 C37 -1.4(9)
C39 C40 C41 C36 6.3(11)
C41 C40 C39 C38 -9.6(11)
C38 C37 C36 C41 -0.3(10)
C36 C37 C38 C39 -3.3(12)
C17 C16 C21 C20 -1.8(5)
C17 C18 C19 C20 -2.3(7)
C7 N1 C3 N2 1.1(3)
C7 N1 C3 C1 -179.3(3)
C8 N3 C2 N4 160.0(4)
C8 N3 C2 C1 -21.0(6)
C8 N3 C5 C4 -169.5(4)
C8 N3 C8A C9A 50.4(15)
C9 N2 C3 N1 155.7(4)
C9 N2 C3 C1 -23.9(6)
C9 N2 C6 C7 -171.3(4)
C9 N2 C6A C7 -148.9(5)
C9 N2 C9A C8A 52.6(10)
C6 N2 C3 N1 18.8(4)
C6 N2 C3 C1 -160.8(4)
C6 N2 C9 C8 -160.6(5)
C6 N2 C6A C7 -69.3(9)
C6 N2 C9A C8A 125.2(9)
C6 C7 C6A N2 77.4(9)
C6A N2 C3 N1 -15.0(6)
C6A N2 C3 C1 165.4(6)
C6A N2 C9 C8 -126.0(8)
C6A N2 C6 C7 71.0(8)
C6A N2 C9A C8A 161.9(10)
C6A C7 C6 N2 -62.0(8)
C9A N2 C3 N1 -162.2(6)
C9A N2 C3 C1 18.2(7)
C9A N2 C9 C8 -32.2(7)
C9A N2 C6 C7 151.1(7)
C9A N2 C6A C7 168.9(6)
C8A N3 C2 N4 -171.2(7)
C8A N3 C2 C1 7.8(8)
C8A N3 C5 C4 162.6(6)
C8A N3 C8 C9 -45.5(14)

loop_
_smtbx_masks_void_nr
_smtbx_masks_void_average_x
_smtbx_masks_void_average_y
_smtbx_masks_void_average_z
_smtbx_masks_void_volume
_smtbx_masks_void_count_electrons
1 0.000 0.000 0.500 223.8 47.4
2 0.000 0.500 1.000 223.8 47.4
